data_4303435
loop_
_publ_author_name
'Sarah J. Smith'
'Mark J. Riley'
'Christopher J. Noble'
'Graeme R. Hanson'
'Robert Stranger'
'Vidura Jayaratne'
'Germ\'an Cavigliasso'
'Gerhard Schenk'
'Lawrence R. Gahan'

_publ_section_title
;
Structural and Catalytic Characterization of a Heterovalent Mn(II)Mn(III)
Complex That Mimics Purple Acid Phosphatases
;
_journal_name_full 'Inorganic Chemistry'
_journal_page_first 10036
_journal_page_last 10048
_journal_paper_doi 10.1021/ic9005086
_journal_volume 48
_journal_year 2009
_chemical_compound_source 'synthesis as described'
_chemical_formula_moiety 'C38 H39 Cl1 Mn2 N5 O10'
_chemical_formula_sum 'C38 H39 Cl Mn2 N5 O11'
_chemical_formula_weight 887.07
_chemical_name_systematic
;
 ?
;
_space_group_IT_number 14
_symmetry_cell_setting monoclinic
_symmetry_Int_Tables_number 14
_symmetry_space_group_name_Hall '-P 2ybc'
_symmetry_space_group_name_H-M 'P 1 21/c 1'
_atom_sites_solution_hydrogens geom
_atom_sites_solution_primary direct
_atom_sites_solution_secondary difmap
_audit_conform_dict_location ftp://ftp.iucr.org/pub/cif_core.dic
_audit_conform_dict_name cif_core.dic
_audit_conform_dict_version 2.3
_audit_creation_date 2008-02-07T11:10:19-00:00
_audit_creation_method 'WinGX routine CIF_UPDATE'
_cell_angle_alpha 90
_cell_angle_beta 116.75(2)
_cell_angle_gamma 90
_cell_formula_units_Z 4
_cell_length_a 19.6650(5)
_cell_length_b 10.8030(10)
_cell_length_c 20.888(4)
_cell_measurement_reflns_used 25
_cell_measurement_temperature 293(2)
_cell_measurement_theta_max 14.213
_cell_measurement_theta_min 11.406
_cell_measurement_wavelength 0.71073
_cell_volume 3962.6(11)
_computing_cell_refinement 'CAD4 Express (Enraf Nonius, 1994)'
_computing_data_collection 'CAD4 Express (Enraf Nonius, 1994)'
_computing_data_reduction 'XCAD4 (Harms & Wocadlo, 1995)'
_computing_molecular_graphics 'Ortep-3 for Windows (Farrugia, 1997)'
_computing_publication_material 'WinGX publication routines (Farrugia, 1999)'
_computing_structure_refinement 'SHELXL-97 (Sheldrick, 1997)'
_computing_structure_solution 'SIR-92 (Altomare et al., 1993)'
_diffrn_ambient_temperature 293(2)
_diffrn_detector 'scintillation LiI'
_diffrn_detector_dtime 1.195
_diffrn_measured_fraction_theta_full 0.996
_diffrn_measured_fraction_theta_max 0.996
_diffrn_measurement_device '\k-geometry diffractometer'
_diffrn_measurement_device_type 'Enraf Nonius CAD4'
_diffrn_measurement_method 'non-profiled omega/2theta scans'
_diffrn_orient_matrix_type
;
  x-axis points to radiation source
  the matrix is specified in reciprocal space
;
_diffrn_orient_matrix_UB_11 0.000352
_diffrn_orient_matrix_UB_12 -0.084751
_diffrn_orient_matrix_UB_13 0.019307
_diffrn_orient_matrix_UB_21 0.056826
_diffrn_orient_matrix_UB_22 0.002934
_diffrn_orient_matrix_UB_23 0.02677
_diffrn_orient_matrix_UB_31 -0.003653
_diffrn_orient_matrix_UB_32 0.037025
_diffrn_orient_matrix_UB_33 0.042241
_diffrn_radiation_monochromator graphite
_diffrn_radiation_probe x-ray
_diffrn_radiation_type MoK\a
_diffrn_radiation_wavelength 0.71073
_diffrn_reflns_av_R_equivalents 0.0275
_diffrn_reflns_av_unetI/netI 0.0652
_diffrn_reflns_limit_h_max 23
_diffrn_reflns_limit_h_min 0
_diffrn_reflns_limit_k_max 12
_diffrn_reflns_limit_k_min 0
_diffrn_reflns_limit_l_max 22
_diffrn_reflns_limit_l_min -24
_diffrn_reflns_number 7155
_diffrn_reflns_theta_full 24.99
_diffrn_reflns_theta_max 24.99
_diffrn_reflns_theta_min 1.96
_diffrn_source 'Enraf Nonius FR590'
_diffrn_standards_decay_% -4
_diffrn_standards_interval_time 120
_diffrn_standards_number 3
_exptl_absorpt_coefficient_mu 0.771
_exptl_absorpt_correction_T_max 0.7756
_exptl_absorpt_correction_T_min 0.7507
_exptl_absorpt_correction_type psi-scan
_exptl_absorpt_process_details
;
North A.C.T., Phillips D.C. & Mathews F.S. (1968) Acta. Cryst. A24, 351
        Number of psi-scan sets used was   5
        Theta correction was applied.
        Averaged transmission function was used.
        No Fourier smoothing was applied.
;
_exptl_crystal_colour brown
_exptl_crystal_density_diffrn 1.487
_exptl_crystal_density_method 'not measured'
_exptl_crystal_description prism
_exptl_crystal_F_000 1828
_exptl_crystal_size_max 0.5
_exptl_crystal_size_mid 0.5
_exptl_crystal_size_min 0.33
_refine_diff_density_max 0.729
_refine_diff_density_min -0.58
_refine_diff_density_rms 0.076
_refine_ls_extinction_method none
_refine_ls_goodness_of_fit_ref 1.011
_refine_ls_hydrogen_treatment constr
_refine_ls_matrix_type full
_refine_ls_number_parameters 512
_refine_ls_number_reflns 6939
_refine_ls_number_restraints 20
_refine_ls_restrained_S_all 1.02
_refine_ls_R_factor_all 0.1233
_refine_ls_R_factor_gt 0.0553
_refine_ls_shift/su_max 0.001
_refine_ls_shift/su_mean 0
_refine_ls_structure_factor_coef Fsqd
_refine_ls_weighting_details 'calc w=1/[\s^2^(Fo^2^)+(0.0873P)^2^+2.8778P] where P=(Fo^2^+2Fc^2^)/3'
_refine_ls_weighting_scheme calc
_refine_ls_wR_factor_gt 0.1404
_refine_ls_wR_factor_ref 0.1739
_reflns_number_gt 3857
_reflns_number_total 6939
_reflns_threshold_expression >2sigma(I)
_cod_data_source_file ic9005086_si_002.cif
_cod_data_source_block ss1477
_cod_original_cell_volume 3962.6(8)
_cod_original_sg_symbol_H-M 'P 21/c'
_cod_database_code 4303435

loop_
_symmetry_equiv_pos_as_xyz
'x, y, z'
'-x, y+1/2, -z+1/2'
'-x, -y, -z'
'x, -y-1/2, z-1/2'

loop_
_atom_site_label
_atom_site_type_symbol
_atom_site_fract_x
_atom_site_fract_y
_atom_site_fract_z
_atom_site_U_iso_or_equiv
_atom_site_adp_type
_atom_site_occupancy
_atom_site_symmetry_multiplicity
_atom_site_calc_flag
_atom_site_refinement_flags
_atom_site_disorder_assembly
_atom_site_disorder_group
Cl1 Cl 0.40659(13) -0.41138(17) 1.14157(10) 0.0874(6) Uani 1 1 d D . .
O1B O 0.4807(5) -0.3856(13) 1.1458(6) 0.198(7) Uani 0.720(11) 1 d PD A 1
O1A O 0.3558(5) -0.3972(11) 1.0717(4) 0.138(4) Uani 0.720(11) 1 d PD A 1
O1C O 0.3968(6) -0.3302(7) 1.1904(4) 0.096(3) Uani 0.720(11) 1 d PD A 1
O1D O 0.4102(5) -0.5306(5) 1.1692(5) 0.094(3) Uani 0.720(11) 1 d PD A 1
O1H O 0.3234(8) -0.4363(19) 1.1181(11) 0.118(9) Uiso 0.280(11) 1 d PD A 2
O1F O 0.3967(14) -0.356(2) 1.0750(9) 0.118(10) Uiso 0.280(11) 1 d PD A 2
O1E O 0.4349(13) -0.3225(19) 1.1926(11) 0.113(11) Uiso 0.280(11) 1 d PD A 2
O1G O 0.4426(14) -0.5200(18) 1.1512(14) 0.153(13) Uiso 0.280(11) 1 d PD A 2
Mn1 Mn 0.18753(4) -0.00425(8) 0.80167(4) 0.0456(2) Uani 1 1 d . . .
Mn2 Mn 0.18191(4) 0.07508(7) 0.96131(4) 0.0377(2) Uani 1 1 d . . .
O2 O 0.1261(2) 0.0645(3) 1.0119(2) 0.0520(9) Uani 1 1 d . . .
O1 O 0.23978(18) 0.0833(3) 0.90767(17) 0.0426(8) Uani 1 1 d . . .
O6 O 0.0813(2) 0.1288(4) 0.8675(2) 0.0665(11) Uani 1 1 d . . .
N3 N 0.2945(2) 0.0464(4) 1.0604(2) 0.0438(10) Uani 1 1 d . . .
N1 N 0.3101(2) -0.0476(4) 0.8224(2) 0.0497(11) Uani 1 1 d . . .
N2 N 0.2115(2) 0.2598(4) 0.9975(2) 0.0419(10) Uani 1 1 d . . .
O5 O 0.0751(2) 0.0472(5) 0.7673(2) 0.0707(12) Uani 1 1 d . . .
C23 C 0.1023(3) 0.2784(5) 1.0284(3) 0.0438(12) Uani 1 1 d . . .
N5 N 0.2265(3) 0.1696(5) 0.7649(2) 0.0534(12) Uani 1 1 d . . .
C7 C 0.3841(3) 0.3241(5) 0.9854(3) 0.0522(14) Uani 1 1 d . . .
H7 H 0.388 0.4044 1.0027 0.063 Uiso 1 1 calc R . .
N4 N 0.1762(3) -0.1328(4) 0.7125(2) 0.0540(12) Uani 1 1 d . . .
C31 C 0.3993(3) 0.1645(6) 1.1432(3) 0.0548(15) Uani 1 1 d . . .
H31 H 0.4191 0.2394 1.1658 0.066 Uiso 1 1 calc R . .
C30 C 0.3237(3) 0.1540(5) 1.0931(2) 0.0413(12) Uani 1 1 d . . .
C3 C 0.4395(3) 0.1493(5) 0.9587(3) 0.0500(14) Uani 1 1 d . . .
H3 H 0.4816 0.1107 0.9584 0.06 Uiso 1 1 calc R . .
C29 C 0.2689(3) 0.2597(5) 1.0751(3) 0.0464(13) Uani 1 1 d . . .
H29B H 0.297 0.337 1.0863 0.056 Uiso 1 1 calc R . .
H29A H 0.2424 0.2545 1.1046 0.056 Uiso 1 1 calc R . .
C28 C 0.0940(3) 0.1514(5) 1.0357(3) 0.0426(12) Uani 1 1 d . . .
C5 C 0.3082(3) 0.1432(5) 0.9322(2) 0.0399(12) Uani 1 1 d . . .
C6 C 0.3149(3) 0.2639(5) 0.9584(3) 0.0420(12) Uani 1 1 d . . .
C4 C 0.3706(3) 0.0857(5) 0.9305(3) 0.0422(12) Uani 1 1 d . . .
C9 C 0.2444(3) 0.3251(5) 0.9543(3) 0.0501(13) Uani 1 1 d . . .
H9B H 0.2566 0.4097 0.9712 0.06 Uiso 1 1 calc R . .
H9A H 0.2063 0.3281 0.9045 0.06 Uiso 1 1 calc R . .
C17 C 0.2997(3) 0.1659(6) 0.7755(3) 0.0520(14) Uani 1 1 d . . .
C2 C 0.4481(3) 0.2667(5) 0.9870(3) 0.0506(14) Uani 1 1 d . . .
C8 C 0.3637(3) -0.0415(5) 0.9005(3) 0.0506(14) Uani 1 1 d . . .
H8A H 0.346 -0.0972 0.9263 0.061 Uiso 1 1 calc R . .
H8B H 0.4135 -0.0696 0.908 0.061 Uiso 1 1 calc R . .
C16 C 0.3325(3) 0.0401(6) 0.7813(3) 0.0584(16) Uani 1 1 d . . .
H16B H 0.3164 0.0073 0.7334 0.07 Uiso 1 1 calc R . .
H16A H 0.3876 0.0466 0.804 0.07 Uiso 1 1 calc R . .
C11 C 0.2392(3) -0.1971(5) 0.7255(3) 0.0542(14) Uani 1 1 d . . .
C12 C 0.2407(4) -0.2855(6) 0.6777(3) 0.0633(17) Uani 1 1 d . . .
H12 H 0.285 -0.3299 0.6879 0.076 Uiso 1 1 calc R . .
C25 C 0.0279(4) 0.3189(7) 1.0924(3) 0.0696(18) Uani 1 1 d . . .
H25 H 0.0066 0.3749 1.112 0.084 Uiso 1 1 calc R . .
C22 C 0.1422(3) 0.3301(5) 0.9880(3) 0.0502(14) Uani 1 1 d . . .
H22A H 0.1068 0.3318 0.9374 0.06 Uiso 1 1 calc R . .
H22B H 0.1569 0.4149 1.0033 0.06 Uiso 1 1 calc R . .
C15 C 0.1140(3) -0.1546(6) 0.6518(3) 0.0586(15) Uani 1 1 d . . .
H15 H 0.0703 -0.1093 0.6426 0.07 Uiso 1 1 calc R . .
C33 C 0.4151(4) -0.0496(6) 1.1261(4) 0.0655(17) Uani 1 1 d . . .
H33 H 0.4454 -0.12 1.137 0.079 Uiso 1 1 calc R . .
C10 C 0.3075(3) -0.1755(6) 0.7964(3) 0.0612(16) Uani 1 1 d . . .
H10B H 0.3062 -0.233 0.8315 0.073 Uiso 1 1 calc R . .
H10A H 0.3534 -0.1917 0.7915 0.073 Uiso 1 1 calc R . .
C26 C 0.0183(3) 0.1951(7) 1.0968(3) 0.0629(17) Uani 1 1 d . . .
H26 H -0.0104 0.167 1.1191 0.075 Uiso 1 1 calc R . .
C34 C 0.3395(3) -0.0533(5) 1.0765(3) 0.0502(14) Uani 1 1 d . . .
H34 H 0.3191 -0.1277 1.0535 0.06 Uiso 1 1 calc R . .
C27 C 0.0502(3) 0.1104(6) 1.0689(3) 0.0529(14) Uani 1 1 d . . .
H27 H 0.0426 0.0261 1.0721 0.063 Uiso 1 1 calc R . .
C32 C 0.4438(4) 0.0601(7) 1.1585(3) 0.0707(18) Uani 1 1 d . . .
H32 H 0.4948 0.0649 1.1919 0.085 Uiso 1 1 calc R . .
C13 C 0.1751(4) -0.3061(6) 0.6143(3) 0.0707(18) Uani 1 1 d . . .
H13 H 0.175 -0.3633 0.581 0.085 Uiso 1 1 calc R . .
C14 C 0.1107(4) -0.2413(6) 0.6016(3) 0.0678(18) Uani 1 1 d . . .
H14 H 0.0657 -0.2549 0.5602 0.081 Uiso 1 1 calc R . .
C24 C 0.0700(3) 0.3603(6) 1.0585(3) 0.0616(16) Uani 1 1 d . . .
H24 H 0.0769 0.4449 1.0557 0.074 Uiso 1 1 calc R . .
C18 C 0.3390(4) 0.2707(7) 0.7775(3) 0.0734(19) Uani 1 1 d . . .
H18 H 0.3894 0.2655 0.7856 0.088 Uiso 1 1 calc R . .
C21 C 0.1917(4) 0.2796(6) 0.7538(3) 0.0697(18) Uani 1 1 d . . .
H21 H 0.1409 0.2826 0.7449 0.084 Uiso 1 1 calc R . .
C1 C 0.5247(3) 0.3312(6) 1.0196(4) 0.0740(19) Uani 1 1 d . . .
H1B H 0.5197 0.4112 1.0371 0.111 Uiso 1 1 calc R . .
H1C H 0.5423 0.3408 0.9839 0.111 Uiso 1 1 calc R . .
H1A H 0.5607 0.2825 1.0586 0.111 Uiso 1 1 calc R . .
C35 C 0.0470(3) 0.0978(6) 0.8032(3) 0.0613(17) Uani 1 1 d . . .
C19 C 0.3043(5) 0.3835(8) 0.7678(5) 0.098(3) Uani 1 1 d . . .
H19 H 0.331 0.4557 0.7697 0.117 Uiso 1 1 calc R . .
C20 C 0.2287(5) 0.3887(7) 0.7549(4) 0.093(2) Uani 1 1 d . . .
H20 H 0.2035 0.4641 0.7473 0.111 Uiso 1 1 calc R . .
C36 C -0.0370(4) 0.1228(12) 0.7643(4) 0.152(5) Uani 1 1 d . . .
H36A H -0.0565 0.0949 0.7156 0.229 Uiso 1 1 calc R . .
H36B H -0.0459 0.2101 0.7649 0.229 Uiso 1 1 calc R . .
H36C H -0.0623 0.0795 0.7877 0.229 Uiso 1 1 calc R . .
O1WA O 0.4290(11) -0.1164(19) 1.2900(11) 0.423(11) Uani 1 1 d . . .
O23 O 0.1704(2) -0.1074(3) 0.95046(19) 0.0499(9) Uiso 1 1 d . . .
O24 O 0.1859(2) -0.1713(4) 0.8564(2) 0.0678(11) Uiso 1 1 d . . .
C43 C 0.1808(3) -0.1899(5) 0.9124(3) 0.0471(13) Uiso 1 1 d . . .
C45 C 0.1856(4) -0.3215(6) 0.9388(4) 0.0709(18) Uiso 1 1 d . . .
H45A H 0.181 -0.3217 0.9827 0.106 Uiso 1 1 calc R . .
H45B H 0.2337 -0.3567 0.9472 0.106 Uiso 1 1 calc R . .
H45C H 0.1451 -0.3696 0.9033 0.106 Uiso 1 1 calc R . .

loop_
_atom_site_aniso_label
_atom_site_aniso_U_11
_atom_site_aniso_U_22
_atom_site_aniso_U_33
_atom_site_aniso_U_23
_atom_site_aniso_U_13
_atom_site_aniso_U_12
Cl1 0.1310(18) 0.0630(11) 0.0671(11) -0.0034(9) 0.0437(12) 0.0028(11)
O1B 0.085(7) 0.337(19) 0.199(12) 0.069(11) 0.087(8) -0.037(8)
O1A 0.091(7) 0.211(12) 0.067(5) 0.003(6) -0.004(5) 0.011(7)
O1C 0.122(8) 0.085(6) 0.099(6) -0.010(4) 0.067(5) 0.014(5)
O1D 0.112(6) 0.050(4) 0.133(7) -0.001(4) 0.066(6) -0.012(4)
Mn1 0.0451(5) 0.0537(5) 0.0358(4) -0.0025(4) 0.0164(3) 0.0031(4)
Mn2 0.0409(4) 0.0377(4) 0.0338(4) -0.0003(3) 0.0162(3) 0.0001(4)
O2 0.065(2) 0.044(2) 0.062(2) 0.0016(19) 0.042(2) -0.0001(19)
O1 0.0433(19) 0.048(2) 0.0365(18) -0.0067(16) 0.0177(16) -0.0040(17)
O6 0.053(2) 0.086(3) 0.047(2) 0.002(2) 0.010(2) 0.016(2)
N3 0.044(2) 0.049(3) 0.035(2) -0.001(2) 0.016(2) 0.000(2)
N1 0.051(3) 0.056(3) 0.039(2) -0.007(2) 0.017(2) 0.011(2)
N2 0.044(2) 0.040(2) 0.043(2) 0.002(2) 0.020(2) 0.001(2)
O5 0.045(2) 0.107(4) 0.056(2) 0.000(2) 0.020(2) 0.017(2)
C23 0.034(3) 0.050(3) 0.043(3) -0.007(2) 0.013(2) 0.002(2)
N5 0.051(3) 0.066(3) 0.041(3) 0.012(2) 0.019(2) 0.009(2)
C7 0.066(4) 0.040(3) 0.060(4) 0.002(3) 0.036(3) -0.005(3)
N4 0.058(3) 0.059(3) 0.038(2) 0.000(2) 0.017(2) 0.003(3)
C31 0.047(3) 0.068(4) 0.046(3) -0.008(3) 0.017(3) -0.005(3)
C30 0.044(3) 0.050(3) 0.031(3) -0.002(2) 0.018(2) -0.003(3)
C3 0.046(3) 0.062(4) 0.043(3) 0.005(3) 0.021(3) 0.007(3)
C29 0.047(3) 0.047(3) 0.042(3) -0.010(2) 0.018(3) -0.005(3)
C28 0.039(3) 0.054(3) 0.034(3) -0.003(2) 0.015(2) 0.001(3)
C5 0.044(3) 0.044(3) 0.031(2) 0.002(2) 0.017(2) -0.004(2)
C6 0.045(3) 0.041(3) 0.043(3) 0.002(2) 0.023(2) -0.003(2)
C4 0.044(3) 0.049(3) 0.032(3) 0.000(2) 0.016(2) 0.005(3)
C9 0.059(3) 0.036(3) 0.061(3) 0.004(3) 0.032(3) 0.000(3)
C17 0.052(3) 0.071(4) 0.035(3) 0.007(3) 0.021(3) 0.002(3)
C2 0.051(3) 0.055(4) 0.049(3) 0.010(3) 0.026(3) -0.003(3)
C8 0.045(3) 0.059(4) 0.040(3) -0.004(3) 0.011(2) 0.009(3)
C16 0.056(4) 0.075(4) 0.049(3) -0.003(3) 0.027(3) 0.003(3)
C11 0.059(4) 0.053(3) 0.048(3) -0.001(3) 0.022(3) 0.006(3)
C12 0.070(4) 0.063(4) 0.053(4) -0.018(3) 0.023(3) 0.004(3)
C25 0.063(4) 0.081(5) 0.072(4) -0.023(4) 0.037(4) -0.001(4)
C22 0.048(3) 0.041(3) 0.063(4) 0.001(3) 0.026(3) 0.007(3)
C15 0.057(4) 0.062(4) 0.050(3) 0.003(3) 0.018(3) -0.001(3)
C33 0.058(4) 0.059(4) 0.073(4) 0.016(3) 0.025(3) 0.018(3)
C10 0.065(4) 0.066(4) 0.046(3) -0.014(3) 0.019(3) 0.016(3)
C26 0.051(4) 0.093(5) 0.049(3) -0.010(3) 0.026(3) -0.004(4)
C34 0.059(4) 0.044(3) 0.047(3) 0.007(3) 0.024(3) 0.009(3)
C27 0.046(3) 0.064(4) 0.044(3) -0.003(3) 0.016(3) -0.005(3)
C32 0.044(3) 0.094(5) 0.060(4) 0.004(4) 0.011(3) 0.005(4)
C13 0.091(5) 0.071(5) 0.057(4) -0.020(3) 0.040(4) -0.008(4)
C14 0.076(5) 0.074(4) 0.042(3) -0.007(3) 0.017(3) -0.016(4)
C24 0.061(4) 0.056(4) 0.072(4) -0.011(3) 0.033(3) 0.000(3)
C18 0.071(4) 0.089(5) 0.065(4) 0.018(4) 0.035(4) -0.001(4)
C21 0.059(4) 0.077(5) 0.062(4) 0.023(4) 0.017(3) 0.011(4)
C1 0.053(4) 0.062(4) 0.100(5) 0.008(4) 0.029(4) -0.009(3)
C35 0.042(3) 0.087(5) 0.048(4) 0.013(3) 0.014(3) 0.019(3)
C19 0.095(6) 0.084(6) 0.121(7) 0.030(5) 0.054(5) -0.015(5)
C20 0.091(6) 0.068(5) 0.108(6) 0.030(4) 0.035(5) 0.010(4)
C36 0.058(5) 0.306(15) 0.068(5) -0.039(7) 0.006(4) 0.061(7)
O1WA 0.34(2) 0.51(3) 0.36(2) 0.05(2) 0.107(19) -0.03(2)

loop_
_atom_type_symbol
_atom_type_description
_atom_type_scat_dispersion_real
_atom_type_scat_dispersion_imag
_atom_type_scat_source
C C 0.0033 0.0016 'International Tables Vol C Tables 4.2.6.8 and 6.1.1.4'
H H 0 0 'International Tables Vol C Tables 4.2.6.8 and 6.1.1.4'
N N 0.0061 0.0033 'International Tables Vol C Tables 4.2.6.8 and 6.1.1.4'
O O 0.0106 0.006 'International Tables Vol C Tables 4.2.6.8 and 6.1.1.4'
Cl Cl 0.1484 0.1585 'International Tables Vol C Tables 4.2.6.8 and 6.1.1.4'
Mn Mn 0.3368 0.7283 'International Tables Vol C Tables 4.2.6.8 and 6.1.1.4'

loop_
_geom_angle_atom_site_label_1
_geom_angle_atom_site_label_2
_geom_angle_atom_site_label_3
_geom_angle
_geom_angle_site_symmetry_1
_geom_angle_site_symmetry_3
_geom_angle_publ_flag
O1G Cl1 O1E 120.1(13) . . ?
O1G Cl1 O1A 110.2(13) . . ?
O1E Cl1 O1A 127.6(12) . . ?
O1G Cl1 O1D 37.5(11) . . ?
O1E Cl1 O1D 113.6(11) . . ?
O1A Cl1 O1D 115.1(6) . . ?
O1G Cl1 O1C 131.8(13) . . ?
O1E Cl1 O1C 30.6(9) . . ?
O1A Cl1 O1C 115.5(6) . . ?
O1D Cl1 O1C 105.7(5) . . ?
O1G Cl1 O1F 109.8(13) . . ?
O1E Cl1 O1F 107.1(12) . . ?
O1A Cl1 O1F 37.1(8) . . ?
O1D Cl1 O1F 137.5(10) . . ?
O1C Cl1 O1F 115.7(11) . . ?
O1G Cl1 O1B 73.1(13) . . ?
O1E Cl1 O1B 76.6(11) . . ?
O1A Cl1 O1B 106.1(6) . . ?
O1D Cl1 O1B 106.8(6) . . ?
O1C Cl1 O1B 107.1(7) . . ?
O1F Cl1 O1B 71.0(10) . . ?
O1G Cl1 O1H 108.5(12) . . ?
O1E Cl1 O1H 112.6(11) . . ?
O1A Cl1 O1H 60.2(8) . . ?
O1D Cl1 O1H 79.4(9) . . ?
O1C Cl1 O1H 82.3(9) . . ?
O1F Cl1 O1H 96.0(10) . . ?
O1B Cl1 O1H 166.2(9) . . ?
O5 Mn1 O24 98.11(18) . . ?
O5 Mn1 O1 100.16(16) . . ?
O24 Mn1 O1 86.42(15) . . ?
O5 Mn1 N4 100.73(18) . . ?
O24 Mn1 N4 84.39(17) . . ?
O1 Mn1 N4 158.15(15) . . ?
O5 Mn1 N5 97.47(18) . . ?
O24 Mn1 N5 163.25(16) . . ?
O1 Mn1 N5 84.80(15) . . ?
N4 Mn1 N5 98.73(17) . . ?
O5 Mn1 N1 170.60(17) . . ?
O24 Mn1 N1 89.66(16) . . ?
O1 Mn1 N1 85.55(14) . . ?
N4 Mn1 N1 74.64(16) . . ?
N5 Mn1 N1 75.47(17) . . ?
O2 Mn2 O1 179.00(16) . . ?
O2 Mn2 O23 86.40(16) . . ?
O1 Mn2 O23 92.63(15) . . ?
O2 Mn2 N2 89.61(16) . . ?
O1 Mn2 N2 91.39(15) . . ?
O23 Mn2 N2 166.90(15) . . ?
O2 Mn2 O6 89.92(17) . . ?
O1 Mn2 O6 89.96(15) . . ?
O23 Mn2 O6 98.83(16) . . ?
N2 Mn2 O6 93.63(17) . . ?
O2 Mn2 N3 93.28(16) . . ?
O1 Mn2 N3 86.97(14) . . ?
O23 Mn2 N3 89.00(15) . . ?
N2 Mn2 N3 78.76(16) . . ?
O6 Mn2 N3 171.72(17) . . ?
C28 O2 Mn2 132.0(3) . . ?
C5 O1 Mn2 123.0(3) . . ?
C5 O1 Mn1 121.1(3) . . ?
Mn2 O1 Mn1 115.90(16) . . ?
C35 O6 Mn2 137.8(4) . . ?
C34 N3 C30 119.1(5) . . ?
C34 N3 Mn2 127.1(4) . . ?
C30 N3 Mn2 111.4(3) . . ?
C16 N1 C10 110.9(4) . . ?
C16 N1 C8 111.1(4) . . ?
C10 N1 C8 109.5(4) . . ?
C16 N1 Mn1 108.8(3) . . ?
C10 N1 Mn1 105.2(3) . . ?
C8 N1 Mn1 111.2(3) . . ?
C22 N2 C9 107.2(4) . . ?
C22 N2 C29 109.9(4) . . ?
C9 N2 C29 109.4(4) . . ?
C22 N2 Mn2 110.1(3) . . ?
C9 N2 Mn2 110.6(3) . . ?
C29 N2 Mn2 109.7(3) . . ?
C35 O5 Mn1 127.3(4) . . ?
C24 C23 C28 118.3(5) . . ?
C24 C23 C22 118.7(5) . . ?
C28 C23 C22 123.0(5) . . ?
C21 N5 C17 118.5(5) . . ?
C21 N5 Mn1 124.4(4) . . ?
C17 N5 Mn1 114.4(4) . . ?
C6 C7 C2 121.0(5) . . ?
C15 N4 C11 118.2(5) . . ?
C15 N4 Mn1 127.2(4) . . ?
C11 N4 Mn1 114.5(4) . . ?
C32 C31 C30 117.6(6) . . ?
N3 C30 C31 121.7(5) . . ?
N3 C30 C29 116.0(4) . . ?
C31 C30 C29 122.3(5) . . ?
C2 C3 C4 123.0(5) . . ?
C30 C29 N2 112.2(4) . . ?
O2 C28 C23 123.3(5) . . ?
O2 C28 C27 117.2(5) . . ?
C23 C28 C27 119.5(5) . . ?
O1 C5 C4 120.7(5) . . ?
O1 C5 C6 119.4(4) . . ?
C4 C5 C6 119.9(5) . . ?
C7 C6 C5 120.1(5) . . ?
C7 C6 C9 122.1(5) . . ?
C5 C6 C9 117.8(5) . . ?
C5 C4 C3 118.1(5) . . ?
C5 C4 C8 120.5(5) . . ?
C3 C4 C8 121.3(5) . . ?
N2 C9 C6 113.2(4) . . ?
N5 C17 C18 121.9(6) . . ?
N5 C17 C16 115.5(5) . . ?
C18 C17 C16 122.6(6) . . ?
C3 C2 C7 117.8(5) . . ?
C3 C2 C1 121.4(5) . . ?
C7 C2 C1 120.8(6) . . ?
C4 C8 N1 112.7(4) . . ?
N1 C16 C17 113.8(5) . . ?
N4 C11 C12 121.9(5) . . ?
N4 C11 C10 117.0(5) . . ?
C12 C11 C10 121.0(5) . . ?
C13 C12 C11 118.9(6) . . ?
C26 C25 C24 119.1(6) . . ?
N2 C22 C23 114.5(4) . . ?
N4 C15 C14 123.4(6) . . ?
C32 C33 C34 117.8(6) . . ?
N1 C10 C11 112.0(5) . . ?
C25 C26 C27 121.4(6) . . ?
N3 C34 C33 122.3(5) . . ?
C26 C27 C28 119.9(6) . . ?
C33 C32 C31 121.5(6) . . ?
C14 C13 C12 119.0(6) . . ?
C13 C14 C15 118.5(6) . . ?
C25 C24 C23 121.7(6) . . ?
C17 C18 C19 120.0(7) . . ?
N5 C21 C20 122.0(6) . . ?
O5 C35 O6 126.6(5) . . ?
O5 C35 C36 115.7(6) . . ?
O6 C35 C36 117.7(6) . . ?
C18 C19 C20 118.9(7) . . ?
C21 C20 C19 118.7(7) . . ?
C43 O23 Mn2 136.5(3) . . ?
C43 O24 Mn1 132.0(4) . . ?
O24 C43 O23 125.7(5) . . ?
O24 C43 C45 118.7(5) . . ?
O23 C43 C45 115.6(5) . . ?

loop_
_geom_bond_atom_site_label_1
_geom_bond_atom_site_label_2
_geom_bond_distance
_geom_bond_site_symmetry_2
_geom_bond_publ_flag
Cl1 O1G 1.339(15) . ?
Cl1 O1E 1.354(14) . ?
Cl1 O1A 1.356(7) . ?
Cl1 O1D 1.401(6) . ?
Cl1 O1C 1.422(6) . ?
Cl1 O1F 1.443(14) . ?
Cl1 O1B 1.446(7) . ?
Cl1 O1H 1.505(14) . ?
Mn1 O5 2.070(4) . ?
Mn1 O24 2.144(4) . ?
Mn1 O1 2.192(3) . ?
Mn1 N4 2.252(5) . ?
Mn1 N5 2.288(5) . ?
Mn1 N1 2.297(4) . ?
Mn2 O2 1.839(3) . ?
Mn2 O1 1.925(3) . ?
Mn2 O23 1.985(4) . ?
Mn2 N2 2.120(4) . ?
Mn2 O6 2.145(4) . ?
Mn2 N3 2.271(4) . ?
O2 C28 1.344(6) . ?
O1 C5 1.369(6) . ?
O6 C35 1.248(7) . ?
N3 C34 1.337(6) . ?
N3 C30 1.340(6) . ?
N1 C16 1.474(7) . ?
N1 C10 1.477(7) . ?
N1 C8 1.493(6) . ?
N2 C22 1.493(6) . ?
N2 C9 1.502(6) . ?
N2 C29 1.502(6) . ?
O5 C35 1.240(7) . ?
C23 C24 1.393(7) . ?
C23 C28 1.399(7) . ?
C23 C22 1.496(7) . ?
N5 C21 1.340(8) . ?
N5 C17 1.354(7) . ?
C7 C6 1.379(7) . ?
C7 C2 1.389(8) . ?
N4 C15 1.328(7) . ?
N4 C11 1.338(7) . ?
C31 C32 1.374(8) . ?
C31 C30 1.384(7) . ?
C30 C29 1.498(7) . ?
C3 C2 1.378(8) . ?
C3 C4 1.391(7) . ?
C28 C27 1.400(7) . ?
C5 C4 1.388(7) . ?
C5 C6 1.397(7) . ?
C6 C9 1.503(7) . ?
C4 C8 1.491(7) . ?
C17 C18 1.360(9) . ?
C17 C16 1.486(8) . ?
C2 C1 1.516(8) . ?
C11 C12 1.392(8) . ?
C11 C10 1.504(8) . ?
C12 C13 1.390(9) . ?
C25 C26 1.359(9) . ?
C25 C24 1.384(8) . ?
C15 C14 1.387(8) . ?
C33 C32 1.356(9) . ?
C33 C34 1.378(8) . ?
C26 C27 1.377(8) . ?
C13 C14 1.364(9) . ?
C18 C19 1.366(10) . ?
C21 C20 1.379(9) . ?
C35 C36 1.500(9) . ?
C19 C20 1.389(10) . ?
O23 C43 1.271(6) . ?
O24 C43 1.235(6) . ?
C43 C45 1.512(8) . ?
